data_4063890
loop_
_publ_author_name
'Hyder, Iqbal'
'Jim\'enez-Tenorio, Manuel'
'Puerta, M. Carmen'
'Valerga, Pedro'

_publ_section_title
;
 Nucleophilic Addition Reactions to Allenylidene Complexes of Ruthenium
 Bearing Hemilabile P,N Ligands: Isolation of the Vinylcarbene Complex
 [Cp*Ru&#x2550;CHCH&#x2550;CPh2(iPr2PNHPy)][PF6]
;
_journal_issue 4
_journal_name_full Organometallics
_journal_page_first 726
_journal_paper_doi 10.1021/om101013j
_journal_volume 30
_journal_year 2011
_chemical_formula_moiety 'C42 H50 N2 P Ru S, F6 P, C H2 Cl2'
_chemical_formula_sum 'C43 H52 Cl2 F6 N2 P2 Ru S'
_chemical_formula_weight 976.84
_chemical_name_common
;
[(\h^5^-C~5~Me~5~)Ru{=C(SPH)CH=CPh~2~}{\k^2^ P,N-^i^Pr~2~PNH(C~5~H~4~N)}]
[PF~6~].CH~2~Cl~2~
;
_chemical_name_systematic
;
{(diisopropyl-phosphanyl)-(pyridin-2-yl)-amine-\k^2^-P,N}-
{1-(phenyl-mercapto)-3,3-diphenylprop-2-en-1-ylidene}-
(pentahapto-pentamethyl-cyclopentadienyl)-ruthenium(II) hexafluorophosphate 
dichloromethane solvate 
;
_space_group_IT_number 14
_symmetry_cell_setting monoclinic
_symmetry_Int_Tables_number 14
_symmetry_space_group_name_Hall '-P 2yn'
_symmetry_space_group_name_H-M 'P 1 21/n 1'
_atom_sites_solution_hydrogens geom
_atom_sites_solution_primary direct
_atom_sites_solution_secondary difmap
_audit_creation_method SHELXL-97
_cell_angle_alpha 90.00
_cell_angle_beta 104.62(3)
_cell_angle_gamma 90.00
_cell_formula_units_Z 4
_cell_length_a 14.210(3)
_cell_length_b 17.338(4)
_cell_length_c 18.216(4)
_cell_measurement_reflns_used 8887
_cell_measurement_temperature 100(2)
_cell_measurement_theta_max 25.001
_cell_measurement_theta_min 2.311
_cell_volume 4342.6(18)
_computing_cell_refinement 'SAINT (Bruker, 2001)'
_computing_data_collection 'SMART (Bruker, 2001)'
_computing_data_reduction 'SAINT (Bruker, 2001)'
_computing_molecular_graphics 'ORTEP-3 vers. 1.08 (Farrugia, 2005)'
_computing_publication_material 'SHELXTL (Sheldrick, 2001)'
_computing_structure_refinement 'SHELXTL (Sheldrick, 2001)'
_computing_structure_solution 'SHELXTL (Sheldrick, 2001)'
_diffrn_ambient_temperature 100(2)
_diffrn_measured_fraction_theta_full 0.998
_diffrn_measured_fraction_theta_max 0.998
_diffrn_measurement_device_type 'Bruker SMART APEX CCD area detector'
_diffrn_measurement_method '1700 omega scan frames, 0.3 deg, 10 sec'
_diffrn_radiation_probe x-ray
_diffrn_radiation_type MoK\a
_diffrn_radiation_wavelength 0.71073
_diffrn_reflns_av_R_equivalents 0.0381
_diffrn_reflns_av_sigmaI/netI 0.0354
_diffrn_reflns_limit_h_max 16
_diffrn_reflns_limit_h_min -16
_diffrn_reflns_limit_k_max 20
_diffrn_reflns_limit_k_min -20
_diffrn_reflns_limit_l_max 21
_diffrn_reflns_limit_l_min -20
_diffrn_reflns_number 30040
_diffrn_reflns_theta_full 25.00
_diffrn_reflns_theta_max 25.00
_diffrn_reflns_theta_min 1.65
_diffrn_source 'fine-focus sealed tube'
_diffrn_source_type 'Bruker SMART APEX'
_diffrn_standards_decay_% 0.0040
_diffrn_standards_number 0
_exptl_absorpt_coefficient_mu 0.665
_exptl_absorpt_correction_T_max 1.000
_exptl_absorpt_correction_T_min 0.829
_exptl_absorpt_correction_type multi-scan
_exptl_absorpt_process_details '(SADABS; Sheldrick, 2004)'
_exptl_crystal_colour red
_exptl_crystal_density_diffrn 1.494
_exptl_crystal_density_method 'not measured'
_exptl_crystal_description block
_exptl_crystal_F_000 2008
_exptl_crystal_size_max 0.41
_exptl_crystal_size_mid 0.21
_exptl_crystal_size_min 0.18
_refine_diff_density_max 1.753
_refine_diff_density_min -1.028
_refine_diff_density_rms 0.098
_refine_ls_extinction_method none
_refine_ls_goodness_of_fit_ref 1.039
_refine_ls_hydrogen_treatment mixed
_refine_ls_matrix_type full
_refine_ls_number_parameters 563
_refine_ls_number_reflns 7632
_refine_ls_number_restraints 0
_refine_ls_restrained_S_all 1.039
_refine_ls_R_factor_all 0.0526
_refine_ls_R_factor_gt 0.0473
_refine_ls_shift/su_max 0.001
_refine_ls_shift/su_mean 0.000
_refine_ls_structure_factor_coef Fsqd
_refine_ls_weighting_details 'calc w=1/[\s^2^(Fo^2^)+(0.0539P)^2^+14.1280P] where P=(Fo^2^+2Fc^2^)/3'
_refine_ls_weighting_scheme calc
_refine_ls_wR_factor_gt 0.1186
_refine_ls_wR_factor_ref 0.1220
_reflns_number_gt 7030
_reflns_number_total 7632
_reflns_threshold_expression >2sigma(I)
_cod_data_source_file om101013j_si_002.cif
_cod_data_source_block pv0714
_cod_depositor_comments
;
 Replacing the "\K" substring with the "\k" substring in the
 values of the _chemical_name_common and _chemical_name_systematic
 data items.

 Antanas Vaitkus,
 2017-03-29
;
_cod_original_sg_symbol_H-M 'P 21/n'
_cod_database_code 4063890

loop_
_symmetry_equiv_pos_as_xyz
'x, y, z'
'-x+1/2, y+1/2, -z+1/2'
'-x, -y, -z'
'x-1/2, -y-1/2, z-1/2'

loop_
_atom_site_label
_atom_site_type_symbol
_atom_site_fract_x
_atom_site_fract_y
_atom_site_fract_z
_atom_site_U_iso_or_equiv
_atom_site_adp_type
_atom_site_occupancy
_atom_site_symmetry_multiplicity
_atom_site_calc_flag
_atom_site_refinement_flags
_atom_site_disorder_assembly
_atom_site_disorder_group
Ru1 Ru 0.95019(2) 0.160073(16) 0.198391(16) 0.01678(10) Uani 1 1 d . . .
S1 S 1.06445(7) 0.30814(5) 0.26437(5) 0.0216(2) Uani 1 1 d . . .
P1 P 0.82415(7) 0.18320(6) 0.25412(5) 0.0209(2) Uani 1 1 d . . .
N1 N 0.7362(2) 0.2134(2) 0.17782(19) 0.0238(7) Uani 1 1 d . . .
H1 H 0.687(4) 0.220(3) 0.180(3) 0.031 Uiso 1 1 d . . .
N2 N 0.8317(2) 0.16888(17) 0.10086(17) 0.0216(7) Uani 1 1 d . . .
C1 C 1.0119(3) 0.0514(2) 0.2661(2) 0.0233(8) Uani 1 1 d . . .
C2 C 0.9932(3) 0.0327(2) 0.1886(2) 0.0253(8) Uani 1 1 d . . .
C3 C 1.0523(3) 0.0825(2) 0.1558(2) 0.0256(8) Uani 1 1 d . . .
C4 C 1.1095(3) 0.1293(2) 0.2141(2) 0.0237(8) Uani 1 1 d . . .
C5 C 1.0817(3) 0.1132(2) 0.2825(2) 0.0215(8) Uani 1 1 d . . .
C6 C 0.9796(3) 0.0074(2) 0.3266(2) 0.0289(9) Uani 1 1 d . . .
H6A H 0.9176 -0.0182 0.3041 0.043 Uiso 1 1 calc R . .
H6B H 0.9714 0.0432 0.3661 0.043 Uiso 1 1 calc R . .
H6C H 1.0287 -0.0313 0.3488 0.043 Uiso 1 1 calc R . .
C7 C 0.9344(3) -0.0333(2) 0.1476(3) 0.0354(10) Uani 1 1 d . . .
H7A H 0.9005 -0.0590 0.1815 0.053 Uiso 1 1 calc R . .
H7B H 0.9776 -0.0703 0.1318 0.053 Uiso 1 1 calc R . .
H7C H 0.8866 -0.0138 0.1029 0.053 Uiso 1 1 calc R . .
C8 C 1.0710(4) 0.0729(3) 0.0784(2) 0.0371(10) Uani 1 1 d . . .
H8A H 1.0784 0.1238 0.0571 0.056 Uiso 1 1 calc R . .
H8B H 1.0162 0.0458 0.0449 0.056 Uiso 1 1 calc R . .
H8C H 1.1307 0.0430 0.0829 0.056 Uiso 1 1 calc R . .
C9 C 1.1920(3) 0.1788(2) 0.2043(3) 0.0312(9) Uani 1 1 d . . .
H9A H 1.2427 0.1461 0.1927 0.047 Uiso 1 1 calc R . .
H9B H 1.2192 0.2074 0.2513 0.047 Uiso 1 1 calc R . .
H9C H 1.1683 0.2152 0.1626 0.047 Uiso 1 1 calc R . .
C10 C 1.1320(3) 0.1401(2) 0.3612(2) 0.0276(9) Uani 1 1 d . . .
H10A H 1.0835 0.1490 0.3902 0.041 Uiso 1 1 calc R . .
H10B H 1.1670 0.1881 0.3581 0.041 Uiso 1 1 calc R . .
H10C H 1.1781 0.1005 0.3866 0.041 Uiso 1 1 calc R . .
C11 C 0.9689(3) 0.2704(2) 0.19357(19) 0.0183(7) Uani 1 1 d . . .
C12 C 0.9041(3) 0.3288(2) 0.1492(2) 0.0183(7) Uani 1 1 d . . .
H12 H 0.8650 0.3550 0.1765 0.022 Uiso 1 1 calc R . .
C13 C 0.8903(3) 0.3517(2) 0.0773(2) 0.0195(8) Uani 1 1 d . . .
C14 C 0.8158(3) 0.4120(2) 0.0474(2) 0.0218(8) Uani 1 1 d . . .
C15 C 0.8369(3) 0.4746(2) 0.0066(2) 0.0267(9) Uani 1 1 d . . .
H15 H 0.8981 0.4777 -0.0053 0.032 Uiso 1 1 calc R . .
C16 C 0.7684(3) 0.5327(2) -0.0167(2) 0.0326(10) Uani 1 1 d . . .
H16 H 0.7838 0.5759 -0.0436 0.039 Uiso 1 1 calc R . .
C17 C 0.6782(3) 0.5283(2) -0.0012(2) 0.0341(10) Uani 1 1 d . . .
H17 H 0.6318 0.5683 -0.0174 0.041 Uiso 1 1 calc R . .
C18 C 0.6556(3) 0.4653(2) 0.0380(2) 0.0306(9) Uani 1 1 d . . .
H18 H 0.5934 0.4615 0.0481 0.037 Uiso 1 1 calc R . .
C19 C 0.7245(3) 0.4078(2) 0.0624(2) 0.0252(8) Uani 1 1 d . . .
H19 H 0.7090 0.3649 0.0897 0.030 Uiso 1 1 calc R . .
C20 C 0.9475(3) 0.3207(2) 0.0251(2) 0.0204(8) Uani 1 1 d . . .
C21 C 0.9005(3) 0.3046(2) -0.0501(2) 0.0265(9) Uani 1 1 d . . .
H21 H 0.8336 0.3169 -0.0685 0.032 Uiso 1 1 calc R . .
C22 C 0.9497(3) 0.2710(2) -0.0984(2) 0.0337(10) Uani 1 1 d . . .
H22 H 0.9163 0.2593 -0.1492 0.040 Uiso 1 1 calc R . .
C23 C 1.0475(4) 0.2544(2) -0.0726(3) 0.0361(10) Uani 1 1 d . . .
H23 H 1.0811 0.2306 -0.1055 0.043 Uiso 1 1 calc R . .
C24 C 1.0969(3) 0.2724(2) 0.0013(3) 0.0334(10) Uani 1 1 d . . .
H24 H 1.1646 0.2623 0.0187 0.040 Uiso 1 1 calc R . .
C25 C 1.0466(3) 0.3053(2) 0.0499(2) 0.0262(8) Uani 1 1 d . . .
H25 H 1.0803 0.3175 0.1006 0.031 Uiso 1 1 calc R . .
C26 C 1.0986(3) 0.4005(2) 0.2367(2) 0.0230(8) Uani 1 1 d . . .
C27 C 1.0390(3) 0.4641(2) 0.2214(3) 0.0324(9) Uani 1 1 d . . .
H27 H 0.9740 0.4609 0.2261 0.039 Uiso 1 1 calc R . .
C28 C 1.0733(3) 0.5327(2) 0.1993(3) 0.0354(10) Uani 1 1 d . . .
H28 H 1.0315 0.5762 0.1884 0.042 Uiso 1 1 calc R . .
C29 C 1.1663(3) 0.5381(2) 0.1932(2) 0.0344(10) Uani 1 1 d . . .
H29 H 1.1889 0.5853 0.1775 0.041 Uiso 1 1 calc R . .
C30 C 1.2280(3) 0.4760(2) 0.2094(2) 0.0334(10) Uani 1 1 d . . .
H30 H 1.2935 0.4807 0.2064 0.040 Uiso 1 1 calc R . .
C31 C 1.1943(3) 0.4065(2) 0.2302(2) 0.0277(9) Uani 1 1 d . . .
H31 H 1.2362 0.3629 0.2401 0.033 Uiso 1 1 calc R . .
C32 C 0.7659(3) 0.1019(3) 0.2910(3) 0.0334(10) Uani 1 1 d . . .
H32 H 0.8168 0.0774 0.3325 0.040 Uiso 1 1 calc R . .
C33 C 0.7345(3) 0.0420(3) 0.2286(3) 0.0427(12) Uani 1 1 d . . .
H33A H 0.7181 -0.0063 0.2505 0.064 Uiso 1 1 calc R . .
H33B H 0.7877 0.0327 0.2044 0.064 Uiso 1 1 calc R . .
H33C H 0.6774 0.0608 0.1906 0.064 Uiso 1 1 calc R . .
C34 C 0.6804(3) 0.1231(3) 0.3247(3) 0.0489(13) Uani 1 1 d . . .
H34A H 0.6310 0.1512 0.2867 0.073 Uiso 1 1 calc R . .
H34B H 0.7038 0.1558 0.3695 0.073 Uiso 1 1 calc R . .
H34C H 0.6517 0.0760 0.3393 0.073 Uiso 1 1 calc R . .
C35 C 0.8383(4) 0.2630(3) 0.3236(2) 0.0446(12) Uani 1 1 d . . .
H35 H 0.8883 0.2963 0.3092 0.053 Uiso 1 1 calc R . .
C36 C 0.7586(5) 0.3163(3) 0.3191(3) 0.0620(16) Uani 1 1 d . . .
H36A H 0.7054 0.2899 0.3340 0.093 Uiso 1 1 calc R . .
H36B H 0.7356 0.3353 0.2670 0.093 Uiso 1 1 calc R . .
H36C H 0.7810 0.3599 0.3533 0.093 Uiso 1 1 calc R . .
C37 C 0.8913(3) 0.2351(3) 0.4025(2) 0.0355(10) Uani 1 1 d . . .
H37A H 0.9078 0.2795 0.4367 0.053 Uiso 1 1 calc R . .
H37B H 0.9510 0.2082 0.3999 0.053 Uiso 1 1 calc R . .
H37C H 0.8492 0.1999 0.4217 0.053 Uiso 1 1 calc R . .
C38 C 0.7429(3) 0.1921(2) 0.1065(2) 0.0227(8) Uani 1 1 d . . .
C39 C 0.6623(3) 0.1956(3) 0.0441(2) 0.0318(9) Uani 1 1 d . . .
H39 H 0.6011 0.2130 0.0499 0.038 Uiso 1 1 calc R . .
C40 C 0.6729(3) 0.1736(3) -0.0259(2) 0.0351(10) Uani 1 1 d . . .
H40 H 0.6187 0.1743 -0.0689 0.042 Uiso 1 1 calc R . .
C41 C 0.7638(3) 0.1502(2) -0.0330(2) 0.0329(10) Uani 1 1 d . . .
H41 H 0.7729 0.1349 -0.0808 0.039 Uiso 1 1 calc R . .
C42 C 0.8401(3) 0.1495(2) 0.0305(2) 0.0263(9) Uani 1 1 d . . .
H42 H 0.9024 0.1348 0.0249 0.032 Uiso 1 1 calc R . .
P2 P 0.05279(8) 0.77593(6) 0.34232(6) 0.0277(2) Uani 1 1 d . . .
F1 F 0.0090(3) 0.82556(18) 0.3990(2) 0.0680(10) Uani 1 1 d . A .
F2 F 0.0949(2) 0.72502(19) 0.28630(17) 0.0600(9) Uani 1 1 d . A .
F3A F 0.1264(8) 0.8447(5) 0.3453(11) 0.060(3) Uani 0.55(3) 1 d P A 1
F4A F -0.0192(8) 0.7070(8) 0.3442(11) 0.075(5) Uani 0.55(3) 1 d P A 1
F5A F 0.1285(14) 0.7382(7) 0.4124(8) 0.072(4) Uani 0.55(3) 1 d P A 1
F6A F -0.0210(16) 0.8138(9) 0.2736(7) 0.081(6) Uani 0.55(3) 1 d P A 1
F3B F 0.0878(18) 0.8477(6) 0.3039(15) 0.069(6) Uani 0.45(3) 1 d P A 2
F4B F 0.011(2) 0.7029(10) 0.3729(18) 0.106(8) Uani 0.45(3) 1 d P A 2
F5B F 0.1509(14) 0.764(2) 0.3996(11) 0.108(9) Uani 0.45(3) 1 d P A 2
F6B F -0.0498(9) 0.7827(15) 0.2832(10) 0.076(5) Uani 0.45(3) 1 d P A 2
Cl1 Cl 0.48638(14) -0.00635(15) 0.09509(10) 0.0928(6) Uani 1 1 d . . .
Cl2 Cl 0.30485(14) 0.05720(13) 0.00482(11) 0.0928(6) Uani 1 1 d . . .
C43 C 0.3777(5) 0.0429(4) 0.0957(4) 0.079(2) Uani 1 1 d . . .
H43A H 0.3411 0.0127 0.1254 0.094 Uiso 1 1 calc R . .
H43B H 0.3939 0.0935 0.1209 0.094 Uiso 1 1 calc R . .

loop_
_atom_site_aniso_label
_atom_site_aniso_U_11
_atom_site_aniso_U_22
_atom_site_aniso_U_33
_atom_site_aniso_U_23
_atom_site_aniso_U_13
_atom_site_aniso_U_12
Ru1 0.01651(16) 0.01842(16) 0.01482(16) 0.00072(11) 0.00287(11) -0.00276(11)
S1 0.0229(5) 0.0225(5) 0.0172(5) 0.0015(4) 0.0012(4) -0.0056(4)
P1 0.0210(5) 0.0249(5) 0.0167(5) 0.0031(4) 0.0046(4) 0.0021(4)
N1 0.0186(16) 0.0315(18) 0.0218(17) 0.0036(13) 0.0062(14) 0.0041(14)
N2 0.0258(17) 0.0216(16) 0.0163(16) 0.0001(12) 0.0035(13) -0.0066(13)
C1 0.0203(19) 0.0225(19) 0.027(2) 0.0034(16) 0.0055(16) 0.0018(15)
C2 0.025(2) 0.0220(19) 0.028(2) -0.0017(16) 0.0062(17) 0.0021(16)
C3 0.025(2) 0.027(2) 0.026(2) 0.0004(16) 0.0094(16) 0.0047(16)
C4 0.0187(19) 0.0251(19) 0.028(2) 0.0049(16) 0.0065(16) 0.0048(15)
C5 0.0173(18) 0.0223(19) 0.023(2) 0.0041(15) 0.0021(15) 0.0026(15)
C6 0.027(2) 0.027(2) 0.032(2) 0.0113(17) 0.0069(17) 0.0022(17)
C7 0.041(3) 0.025(2) 0.039(3) -0.0071(18) 0.009(2) -0.0048(18)
C8 0.045(3) 0.041(3) 0.031(2) -0.0049(19) 0.019(2) 0.007(2)
C9 0.021(2) 0.033(2) 0.041(3) 0.0067(19) 0.0109(18) -0.0001(17)
C10 0.024(2) 0.029(2) 0.026(2) 0.0054(17) -0.0008(17) 0.0029(16)
C11 0.0198(18) 0.0252(19) 0.0129(17) 0.0000(14) 0.0095(14) -0.0042(14)
C12 0.0184(18) 0.0185(17) 0.0205(19) -0.0019(14) 0.0094(15) -0.0023(14)
C13 0.0192(18) 0.0190(18) 0.0204(19) -0.0008(14) 0.0052(15) -0.0042(14)
C14 0.027(2) 0.0215(18) 0.0144(18) -0.0034(14) 0.0017(15) 0.0001(15)
C15 0.032(2) 0.025(2) 0.021(2) -0.0011(16) 0.0040(17) 0.0011(16)
C16 0.049(3) 0.023(2) 0.021(2) 0.0000(16) 0.0011(19) 0.0036(19)
C17 0.043(3) 0.029(2) 0.024(2) -0.0093(17) -0.0024(19) 0.0146(19)
C18 0.029(2) 0.038(2) 0.022(2) -0.0091(18) 0.0026(17) 0.0088(18)
C19 0.027(2) 0.030(2) 0.0181(19) -0.0037(16) 0.0046(16) 0.0024(16)
C20 0.025(2) 0.0183(18) 0.0199(19) 0.0019(14) 0.0089(15) -0.0011(15)
C21 0.033(2) 0.026(2) 0.021(2) 0.0031(16) 0.0057(17) 0.0021(17)
C22 0.053(3) 0.031(2) 0.019(2) 0.0006(17) 0.0125(19) -0.002(2)
C23 0.053(3) 0.029(2) 0.036(3) 0.0003(18) 0.030(2) 0.001(2)
C24 0.032(2) 0.037(2) 0.038(3) 0.0052(19) 0.022(2) 0.0027(18)
C25 0.026(2) 0.034(2) 0.021(2) 0.0021(16) 0.0101(16) -0.0011(17)
C26 0.026(2) 0.0231(19) 0.0181(19) -0.0029(15) 0.0014(15) -0.0085(15)
C27 0.026(2) 0.030(2) 0.042(3) -0.0048(19) 0.0095(19) -0.0061(17)
C28 0.032(2) 0.026(2) 0.046(3) 0.0032(19) 0.004(2) -0.0037(18)
C29 0.037(2) 0.028(2) 0.036(2) 0.0020(18) 0.0039(19) -0.0103(18)
C30 0.027(2) 0.037(2) 0.037(2) -0.0014(19) 0.0090(18) -0.0099(18)
C31 0.027(2) 0.027(2) 0.028(2) -0.0010(16) 0.0035(17) -0.0028(16)
C32 0.026(2) 0.040(2) 0.037(2) 0.0179(19) 0.0122(18) 0.0058(18)
C33 0.030(2) 0.036(2) 0.063(3) 0.012(2) 0.014(2) -0.0087(19)
C34 0.027(2) 0.074(4) 0.052(3) 0.025(3) 0.021(2) 0.008(2)
C35 0.061(3) 0.044(3) 0.023(2) -0.006(2) 0.001(2) 0.019(2)
C36 0.081(4) 0.051(3) 0.047(3) -0.004(3) 0.003(3) 0.024(3)
C37 0.036(2) 0.052(3) 0.019(2) -0.0006(19) 0.0061(18) 0.009(2)
C38 0.025(2) 0.0236(19) 0.0189(19) 0.0027(15) 0.0049(16) -0.0042(15)
C39 0.027(2) 0.041(2) 0.025(2) 0.0040(18) 0.0004(17) -0.0027(18)
C40 0.033(2) 0.041(2) 0.023(2) 0.0035(18) -0.0067(18) -0.0077(19)
C41 0.042(3) 0.036(2) 0.018(2) -0.0004(17) 0.0025(18) -0.0074(19)
C42 0.032(2) 0.025(2) 0.022(2) -0.0028(16) 0.0070(17) -0.0062(16)
P2 0.0211(5) 0.0336(6) 0.0306(6) -0.0044(4) 0.0106(4) -0.0021(4)
F1 0.094(3) 0.0452(17) 0.088(3) -0.0250(17) 0.066(2) -0.0075(17)
F2 0.069(2) 0.073(2) 0.0473(18) -0.0035(15) 0.0319(16) 0.0275(17)
F3A 0.040(5) 0.050(4) 0.094(9) 0.005(5) 0.026(5) -0.016(3)
F4A 0.036(5) 0.039(7) 0.162(12) -0.045(8) 0.044(6) -0.026(4)
F5A 0.106(12) 0.061(6) 0.035(5) 0.001(3) -0.008(5) 0.011(5)
F6A 0.087(12) 0.061(7) 0.068(6) 0.001(5) -0.030(6) 0.037(7)
F3B 0.072(12) 0.054(5) 0.102(13) 0.011(6) 0.064(11) -0.008(6)
F4B 0.169(18) 0.036(7) 0.172(17) 0.037(9) 0.153(15) 0.038(10)
F5B 0.042(7) 0.22(2) 0.046(8) -0.008(12) -0.019(6) 0.040(11)
F6B 0.025(5) 0.097(13) 0.099(8) -0.008(9) 0.001(4) 0.008(6)
Cl1 0.0659(11) 0.153(2) 0.0594(10) -0.0066(11) 0.0152(8) -0.0162(12)
Cl2 0.0784(12) 0.1181(16) 0.0702(11) 0.0244(11) -0.0029(9) -0.0295(11)
C43 0.083(5) 0.073(4) 0.073(5) 0.000(4) 0.008(4) -0.011(4)

loop_
_atom_type_symbol
_atom_type_description
_atom_type_scat_dispersion_real
_atom_type_scat_dispersion_imag
_atom_type_scat_source
C C 0.0033 0.0016 'International Tables Vol C Tables 4.2.6.8 and 6.1.1.4'
H H 0.0000 0.0000 'International Tables Vol C Tables 4.2.6.8 and 6.1.1.4'
N N 0.0061 0.0033 'International Tables Vol C Tables 4.2.6.8 and 6.1.1.4'
F F 0.0171 0.0103 'International Tables Vol C Tables 4.2.6.8 and 6.1.1.4'
Cl Cl 0.1484 0.1585 'International Tables Vol C Tables 4.2.6.8 and 6.1.1.4'
P P 0.1023 0.0942 'International Tables Vol C Tables 4.2.6.8 and 6.1.1.4'
S S 0.1246 0.1234 'International Tables Vol C Tables 4.2.6.8 and 6.1.1.4'
Ru Ru -1.2594 0.8363 'International Tables Vol C Tables 4.2.6.8 and 6.1.1.4'

loop_
_geom_angle_atom_site_label_1
_geom_angle_atom_site_label_2
_geom_angle_atom_site_label_3
_geom_angle
C11 Ru1 N2 88.86(13)
C11 Ru1 C5 106.72(14)
N2 Ru1 C5 160.70(13)
C11 Ru1 C3 117.78(15)
N2 Ru1 C3 101.45(13)
C5 Ru1 C3 61.46(14)
C11 Ru1 C4 95.37(15)
N2 Ru1 C4 132.59(13)
C5 Ru1 C4 36.79(14)
C3 Ru1 C4 36.50(14)
C11 Ru1 C1 142.66(14)
N2 Ru1 C1 128.47(13)
C5 Ru1 C1 36.87(13)
C3 Ru1 C1 60.30(14)
C4 Ru1 C1 60.51(14)
C11 Ru1 P1 88.80(11)
N2 Ru1 P1 79.38(9)
C5 Ru1 P1 111.55(10)
C3 Ru1 P1 153.36(11)
C4 Ru1 P1 147.71(10)
C1 Ru1 P1 98.03(10)
C11 Ru1 C2 154.00(15)
N2 Ru1 C2 100.01(13)
C5 Ru1 C2 61.08(14)
C3 Ru1 C2 36.63(14)
C4 Ru1 C2 60.71(14)
C1 Ru1 C2 35.52(14)
P1 Ru1 C2 116.75(10)
C11 S1 C26 110.09(17)
N1 P1 C32 103.21(19)
N1 P1 C35 105.01(19)
C32 P1 C35 107.7(2)
N1 P1 Ru1 100.71(12)
C32 P1 Ru1 119.82(14)
C35 P1 Ru1 117.93(19)
C38 N1 P1 118.5(3)
C38 N1 H1 114(4)
P1 N1 H1 122(4)
C38 N2 C42 116.8(3)
C38 N2 Ru1 121.1(2)
C42 N2 Ru1 122.1(3)
C2 C1 C5 109.0(3)
C2 C1 C6 127.1(4)
C5 C1 C6 123.2(3)
C2 C1 Ru1 72.6(2)
C5 C1 Ru1 69.6(2)
C6 C1 Ru1 131.5(3)
C1 C2 C3 107.2(3)
C1 C2 C7 128.0(4)
C3 C2 C7 124.2(4)
C1 C2 Ru1 71.9(2)
C3 C2 Ru1 69.6(2)
C7 C2 Ru1 130.0(3)
C4 C3 C2 108.6(3)
C4 C3 C8 124.0(4)
C2 C3 C8 125.6(4)
C4 C3 Ru1 72.4(2)
C2 C3 Ru1 73.8(2)
C8 C3 Ru1 131.9(3)
C3 C4 C5 108.0(3)
C3 C4 C9 123.9(4)
C5 C4 C9 127.8(4)
C3 C4 Ru1 71.1(2)
C5 C4 Ru1 70.7(2)
C9 C4 Ru1 129.4(3)
C4 C5 C1 107.0(3)
C4 C5 C10 127.0(3)
C1 C5 C10 124.3(3)
C4 C5 Ru1 72.5(2)
C1 C5 Ru1 73.6(2)
C10 C5 Ru1 130.6(3)
C1 C6 H6A 109.5
C1 C6 H6B 109.5
H6A C6 H6B 109.5
C1 C6 H6C 109.5
H6A C6 H6C 109.5
H6B C6 H6C 109.5
C2 C7 H7A 109.5
C2 C7 H7B 109.5
H7A C7 H7B 109.5
C2 C7 H7C 109.5
H7A C7 H7C 109.5
H7B C7 H7C 109.5
C3 C8 H8A 109.5
C3 C8 H8B 109.5
H8A C8 H8B 109.5
C3 C8 H8C 109.5
H8A C8 H8C 109.5
H8B C8 H8C 109.5
C4 C9 H9A 109.5
C4 C9 H9B 109.5
H9A C9 H9B 109.5
C4 C9 H9C 109.5
H9A C9 H9C 109.5
H9B C9 H9C 109.5
C5 C10 H10A 109.5
C5 C10 H10B 109.5
H10A C10 H10B 109.5
C5 C10 H10C 109.5
H10A C10 H10C 109.5
H10B C10 H10C 109.5
C12 C11 S1 114.3(3)
C12 C11 Ru1 129.2(3)
S1 C11 Ru1 115.24(19)
C13 C12 C11 131.5(3)
C13 C12 H12 114.2
C11 C12 H12 114.2
C12 C13 C14 118.8(3)
C12 C13 C20 123.1(3)
C14 C13 C20 118.1(3)
C15 C14 C19 118.9(4)
C15 C14 C13 120.9(4)
C19 C14 C13 120.2(3)
C14 C15 C16 120.0(4)
C14 C15 H15 120.0
C16 C15 H15 120.0
C17 C16 C15 120.7(4)
C17 C16 H16 119.6
C15 C16 H16 119.6
C16 C17 C18 119.7(4)
C16 C17 H17 120.1
C18 C17 H17 120.1
C17 C18 C19 119.6(4)
C17 C18 H18 120.2
C19 C18 H18 120.2
C18 C19 C14 121.0(4)
C18 C19 H19 119.5
C14 C19 H19 119.5
C25 C20 C21 118.4(4)
C25 C20 C13 122.0(3)
C21 C20 C13 119.6(3)
C22 C21 C20 121.1(4)
C22 C21 H21 119.5
C20 C21 H21 119.5
C23 C22 C21 119.9(4)
C23 C22 H22 120.0
C21 C22 H22 120.0
C22 C23 C24 120.2(4)
C22 C23 H23 119.9
C24 C23 H23 119.9
C23 C24 C25 119.6(4)
C23 C24 H24 120.2
C25 C24 H24 120.2
C20 C25 C24 120.8(4)
C20 C25 H25 119.6
C24 C25 H25 119.6
C27 C26 C31 119.1(4)
C27 C26 S1 125.4(3)
C31 C26 S1 115.5(3)
C26 C27 C28 120.2(4)
C26 C27 H27 119.9
C28 C27 H27 119.9
C29 C28 C27 120.4(4)
C29 C28 H28 119.8
C27 C28 H28 119.8
C28 C29 C30 120.7(4)
C28 C29 H29 119.7
C30 C29 H29 119.7
C29 C30 C31 119.7(4)
C29 C30 H30 120.2
C31 C30 H30 120.2
C30 C31 C26 119.9(4)
C30 C31 H31 120.0
C26 C31 H31 120.0
C33 C32 C34 110.4(4)
C33 C32 P1 108.9(3)
C34 C32 P1 115.8(3)
C33 C32 H32 107.1
C34 C32 H32 107.1
P1 C32 H32 107.1
C32 C33 H33A 109.5
C32 C33 H33B 109.5
H33A C33 H33B 109.5
C32 C33 H33C 109.5
H33A C33 H33C 109.5
H33B C33 H33C 109.5
C32 C34 H34A 109.5
C32 C34 H34B 109.5
H34A C34 H34B 109.5
C32 C34 H34C 109.5
H34A C34 H34C 109.5
H34B C34 H34C 109.5
C36 C35 C37 116.6(4)
C36 C35 P1 119.4(4)
C37 C35 P1 110.5(3)
C36 C35 H35 102.4
C37 C35 H35 102.4
P1 C35 H35 102.4
C35 C36 H36A 109.5
C35 C36 H36B 109.5
H36A C36 H36B 109.5
C35 C36 H36C 109.5
H36A C36 H36C 109.5
H36B C36 H36C 109.5
C35 C37 H37A 109.5
C35 C37 H37B 109.5
H37A C37 H37B 109.5
C35 C37 H37C 109.5
H37A C37 H37C 109.5
H37B C37 H37C 109.5
N2 C38 N1 116.0(3)
N2 C38 C39 122.7(4)
N1 C38 C39 121.2(4)
C40 C39 C38 118.9(4)
C40 C39 H39 120.6
C38 C39 H39 120.6
C39 C40 C41 119.3(4)
C39 C40 H40 120.4
C41 C40 H40 120.4
C42 C41 C40 118.7(4)
C42 C41 H41 120.7
C40 C41 H41 120.7
N2 C42 C41 123.6(4)
N2 C42 H42 118.2
C41 C42 H42 118.2
F5B P2 F4B 90.8(10)
F5B P2 F3B 94.3(9)
F4B P2 F3B 174.3(9)
F6A P2 F3A 90.9(5)
F5B P2 F2 86.3(8)
F4B P2 F2 91.1(7)
F6A P2 F2 90.3(6)
F3B P2 F2 86.6(5)
F3A P2 F2 95.1(5)
F6A P2 F4A 91.6(8)
F3A P2 F4A 176.9(7)
F2 P2 F4A 86.8(6)
F5B P2 F6B 176.4(10)
F4B P2 F6B 86.1(9)
F3B P2 F6B 88.8(7)
F2 P2 F6B 92.0(7)
F5B P2 F1 94.0(8)
F4B P2 F1 87.6(7)
F6A P2 F1 90.0(6)
F3B P2 F1 94.7(5)
F3A P2 F1 86.2(5)
F2 P2 F1 178.71(19)
F4A P2 F1 91.9(6)
F6B P2 F1 87.6(7)
F6A P2 F5A 179.4(8)
F3B P2 F5A 117.3(9)
F3A P2 F5A 88.6(6)
F2 P2 F5A 89.9(6)
F4A P2 F5A 88.9(7)
F1 P2 F5A 89.9(6)
Cl2 C43 Cl1 112.1(4)
Cl2 C43 H43A 109.2
Cl1 C43 H43A 109.2
Cl2 C43 H43B 109.2
Cl1 C43 H43B 109.2
H43A C43 H43B 107.9

loop_
_geom_bond_atom_site_label_1
_geom_bond_atom_site_label_2
_geom_bond_distance
Ru1 C11 1.937(4)
Ru1 N2 2.123(3)
Ru1 C5 2.248(4)
Ru1 C3 2.255(4)
Ru1 C4 2.273(4)
Ru1 C1 2.301(4)
Ru1 P1 2.3059(11)
Ru1 C2 2.311(4)
S1 C11 1.746(4)
S1 C26 1.782(4)
P1 N1 1.700(3)
P1 C32 1.845(4)
P1 C35 1.851(5)
N1 C38 1.377(5)
N1 H1 0.72(5)
N2 C38 1.353(5)
N2 C42 1.360(5)
C1 C2 1.407(6)
C1 C5 1.440(5)
C1 C6 1.503(5)
C2 C3 1.436(6)
C2 C7 1.500(5)
C3 C4 1.418(6)
C3 C8 1.509(6)
C4 C5 1.427(5)
C4 C9 1.500(5)
C5 C10 1.505(5)
C6 H6A 0.9800
C6 H6B 0.9800
C6 H6C 0.9800
C7 H7A 0.9800
C7 H7B 0.9800
C7 H7C 0.9800
C8 H8A 0.9800
C8 H8B 0.9800
C8 H8C 0.9800
C9 H9A 0.9800
C9 H9B 0.9800
C9 H9C 0.9800
C10 H10A 0.9800
C10 H10B 0.9800
C10 H10C 0.9800
C11 C12 1.466(5)
C12 C13 1.335(5)
C12 H12 0.9500
C13 C14 1.489(5)
C13 C20 1.497(5)
C14 C15 1.391(5)
C14 C19 1.394(6)
C15 C16 1.391(6)
C15 H15 0.9500
C16 C17 1.383(7)
C16 H16 0.9500
C17 C18 1.386(6)
C17 H17 0.9500
C18 C19 1.390(6)
C18 H18 0.9500
C19 H19 0.9500
C20 C25 1.392(5)
C20 C21 1.393(5)
C21 C22 1.383(6)
C21 H21 0.9500
C22 C23 1.379(7)
C22 H22 0.9500
C23 C24 1.389(6)
C23 H23 0.9500
C24 C25 1.393(6)
C24 H24 0.9500
C25 H25 0.9500
C26 C27 1.376(6)
C26 C31 1.398(6)
C27 C28 1.383(6)
C27 H27 0.9500
C28 C29 1.358(6)
C28 H28 0.9500
C29 C30 1.373(6)
C29 H29 0.9500
C30 C31 1.385(6)
C30 H30 0.9500
C31 H31 0.9500
C32 C33 1.522(7)
C32 C34 1.538(6)
C32 H32 1.0000
C33 H33A 0.9800
C33 H33B 0.9800
C33 H33C 0.9800
C34 H34A 0.9800
C34 H34B 0.9800
C34 H34C 0.9800
C35 C36 1.447(7)
C35 C37 1.524(6)
C35 H35 1.0000
C36 H36A 0.9800
C36 H36B 0.9800
C36 H36C 0.9800
C37 H37A 0.9800
C37 H37B 0.9800
C37 H37C 0.9800
C38 C39 1.397(5)
C39 C40 1.375(6)
C39 H39 0.9500
C40 C41 1.391(7)
C40 H40 0.9500
C41 C42 1.371(6)
C41 H41 0.9500
C42 H42 0.9500
P2 F5B 1.530(15)
P2 F4B 1.563(16)
P2 F6A 1.560(10)
P2 F3B 1.570(10)
P2 F3A 1.577(8)
P2 F2 1.577(3)
P2 F4A 1.578(10)
P2 F6B 1.584(14)
P2 F1 1.587(3)
P2 F5A 1.588(14)
Cl1 C43 1.767(8)
Cl2 C43 1.734(7)
C43 H43A 0.9900
C43 H43B 0.9900

loop_
_geom_torsion_atom_site_label_1
_geom_torsion_atom_site_label_2
_geom_torsion_atom_site_label_3
_geom_torsion_atom_site_label_4
_geom_torsion
C11 Ru1 P1 N1 74.86(16)
N2 Ru1 P1 N1 -14.20(15)
C5 Ru1 P1 N1 -177.61(16)
C3 Ru1 P1 N1 -108.6(3)
C4 Ru1 P1 N1 173.0(2)
C1 Ru1 P1 N1 -141.99(16)
C2 Ru1 P1 N1 -110.14(17)
C11 Ru1 P1 C32 -173.0(2)
N2 Ru1 P1 C32 97.91(19)
C5 Ru1 P1 C32 -65.5(2)
C3 Ru1 P1 C32 3.5(3)
C4 Ru1 P1 C32 -74.9(3)
C1 Ru1 P1 C32 -29.88(19)
C2 Ru1 P1 C32 2.0(2)
C11 Ru1 P1 C35 -38.6(2)
N2 Ru1 P1 C35 -127.68(19)
C5 Ru1 P1 C35 68.9(2)
C3 Ru1 P1 C35 137.9(3)
C4 Ru1 P1 C35 59.5(3)
C1 Ru1 P1 C35 104.53(19)
C2 Ru1 P1 C35 136.4(2)
C32 P1 N1 C38 -101.7(3)
C35 P1 N1 C38 145.6(3)
Ru1 P1 N1 C38 22.7(3)
C11 Ru1 N2 C38 -80.7(3)
C5 Ru1 N2 C38 134.8(4)
C3 Ru1 N2 C38 161.2(3)
C4 Ru1 N2 C38 -176.9(3)
C1 Ru1 N2 C38 100.2(3)
P1 Ru1 N2 C38 8.3(3)
C2 Ru1 N2 C38 123.9(3)
C11 Ru1 N2 C42 101.3(3)
C5 Ru1 N2 C42 -43.2(5)
C3 Ru1 N2 C42 -16.9(3)
C4 Ru1 N2 C42 5.0(4)
C1 Ru1 N2 C42 -77.9(3)
P1 Ru1 N2 C42 -169.7(3)
C2 Ru1 N2 C42 -54.1(3)
C11 Ru1 C1 C2 -135.6(3)
N2 Ru1 C1 C2 43.0(3)
C5 Ru1 C1 C2 -118.7(3)
C3 Ru1 C1 C2 -37.7(2)
C4 Ru1 C1 C2 -79.9(2)
P1 Ru1 C1 C2 125.8(2)
C11 Ru1 C1 C5 -16.8(3)
N2 Ru1 C1 C5 161.7(2)
C3 Ru1 C1 C5 81.0(2)
C4 Ru1 C1 C5 38.8(2)
P1 Ru1 C1 C5 -115.5(2)
C2 Ru1 C1 C5 118.7(3)
C11 Ru1 C1 C6 99.9(4)
N2 Ru1 C1 C6 -81.5(4)
C5 Ru1 C1 C6 116.8(5)
C3 Ru1 C1 C6 -162.2(4)
C4 Ru1 C1 C6 155.6(4)
P1 Ru1 C1 C6 1.3(4)
C2 Ru1 C1 C6 -124.5(5)
C5 C1 C2 C3 0.5(4)
C6 C1 C2 C3 -169.8(4)
Ru1 C1 C2 C3 60.9(3)
C5 C1 C2 C7 172.6(4)
C6 C1 C2 C7 2.3(7)
Ru1 C1 C2 C7 -127.0(4)
C5 C1 C2 Ru1 -60.3(3)
C6 C1 C2 Ru1 129.3(4)
C11 Ru1 C2 C1 104.4(4)
N2 Ru1 C2 C1 -147.2(2)
C5 Ru1 C2 C1 37.0(2)
C3 Ru1 C2 C1 117.1(3)
C4 Ru1 C2 C1 79.3(2)
P1 Ru1 C2 C1 -64.1(2)
C11 Ru1 C2 C3 -12.6(4)
N2 Ru1 C2 C3 95.8(2)
C5 Ru1 C2 C3 -80.1(2)
C4 Ru1 C2 C3 -37.8(2)
C1 Ru1 C2 C3 -117.1(3)
P1 Ru1 C2 C3 178.84(19)
C11 Ru1 C2 C7 -130.7(4)
N2 Ru1 C2 C7 -22.3(4)
C5 Ru1 C2 C7 161.8(4)
C3 Ru1 C2 C7 -118.1(5)
C4 Ru1 C2 C7 -155.9(4)
C1 Ru1 C2 C7 124.8(5)
P1 Ru1 C2 C7 60.7(4)
C1 C2 C3 C4 2.2(4)
C7 C2 C3 C4 -170.3(4)
Ru1 C2 C3 C4 64.6(3)
C1 C2 C3 C8 167.3(4)
C7 C2 C3 C8 -5.2(6)
Ru1 C2 C3 C8 -130.3(4)
C1 C2 C3 Ru1 -62.4(3)
C7 C2 C3 Ru1 125.1(4)
C11 Ru1 C3 C4 57.7(3)
N2 Ru1 C3 C4 152.5(2)
C5 Ru1 C3 C4 -37.1(2)
C1 Ru1 C3 C4 -79.5(2)
P1 Ru1 C3 C4 -118.4(3)
C2 Ru1 C3 C4 -116.1(3)
C11 Ru1 C3 C2 173.8(2)
N2 Ru1 C3 C2 -91.4(2)
C5 Ru1 C3 C2 79.0(2)
C4 Ru1 C3 C2 116.1(3)
C1 Ru1 C3 C2 36.6(2)
P1 Ru1 C3 C2 -2.3(4)
C11 Ru1 C3 C8 -62.5(4)
N2 Ru1 C3 C8 32.3(4)
C5 Ru1 C3 C8 -157.3(4)
C4 Ru1 C3 C8 -120.2(5)
C1 Ru1 C3 C8 160.2(4)
P1 Ru1 C3 C8 121.4(4)
C2 Ru1 C3 C8 123.7(5)
C2 C3 C4 C5 -4.1(4)
C8 C3 C4 C5 -169.5(4)
Ru1 C3 C4 C5 61.4(3)
C2 C3 C4 C9 169.2(4)
C8 C3 C4 C9 3.8(6)
Ru1 C3 C4 C9 -125.3(4)
C2 C3 C4 Ru1 -65.5(3)
C8 C3 C4 Ru1 129.1(4)
C11 Ru1 C4 C3 -131.3(2)
N2 Ru1 C4 C3 -37.9(3)
C5 Ru1 C4 C3 117.8(3)
C1 Ru1 C4 C3 78.9(2)
P1 Ru1 C4 C3 132.4(2)
C2 Ru1 C4 C3 37.9(2)
C11 Ru1 C4 C5 110.9(2)
N2 Ru1 C4 C5 -155.7(2)
C3 Ru1 C4 C5 -117.8(3)
C1 Ru1 C4 C5 -38.9(2)
P1 Ru1 C4 C5 14.6(3)
C2 Ru1 C4 C5 -79.9(2)
C11 Ru1 C4 C9 -12.6(4)
N2 Ru1 C4 C9 80.8(4)
C5 Ru1 C4 C9 -123.5(5)
C3 Ru1 C4 C9 118.7(5)
C1 Ru1 C4 C9 -162.4(4)
P1 Ru1 C4 C9 -108.9(4)
C2 Ru1 C4 C9 156.6(4)
C3 C4 C5 C1 4.4(4)
C9 C4 C5 C1 -168.6(4)
Ru1 C4 C5 C1 66.0(2)
C3 C4 C5 C10 170.3(4)
C9 C4 C5 C10 -2.7(6)
Ru1 C4 C5 C10 -128.1(4)
C3 C4 C5 Ru1 -61.6(3)
C9 C4 C5 Ru1 125.4(4)
C2 C1 C5 C4 -3.1(4)
C6 C1 C5 C4 167.7(3)
Ru1 C1 C5 C4 -65.3(2)
C2 C1 C5 C10 -169.4(4)
C6 C1 C5 C10 1.4(6)
Ru1 C1 C5 C10 128.3(4)
C2 C1 C5 Ru1 62.3(3)
C6 C1 C5 Ru1 -126.9(4)
C11 Ru1 C5 C4 -76.2(2)
N2 Ru1 C5 C4 66.5(5)
C3 Ru1 C5 C4 36.8(2)
C1 Ru1 C5 C4 114.4(3)
P1 Ru1 C5 C4 -171.65(19)
C2 Ru1 C5 C4 78.8(2)
C11 Ru1 C5 C1 169.4(2)
N2 Ru1 C5 C1 -47.9(5)
C3 Ru1 C5 C1 -77.6(2)
C4 Ru1 C5 C1 -114.4(3)
P1 Ru1 C5 C1 74.0(2)
C2 Ru1 C5 C1 -35.6(2)
C11 Ru1 C5 C10 48.0(4)
N2 Ru1 C5 C10 -169.4(3)
C3 Ru1 C5 C10 161.0(4)
C4 Ru1 C5 C10 124.2(4)
C1 Ru1 C5 C10 -121.4(4)
P1 Ru1 C5 C10 -47.5(4)
C2 Ru1 C5 C10 -157.0(4)
C26 S1 C11 C12 -30.2(3)
C26 S1 C11 Ru1 161.18(19)
N2 Ru1 C11 C12 13.3(3)
C5 Ru1 C11 C12 -178.3(3)
C3 Ru1 C11 C12 115.6(3)
C4 Ru1 C11 C12 145.9(3)
C1 Ru1 C11 C12 -167.8(3)
P1 Ru1 C11 C12 -66.1(3)
C2 Ru1 C11 C12 124.1(4)
N2 Ru1 C11 S1 179.8(2)
C5 Ru1 C11 S1 -11.7(2)
C3 Ru1 C11 S1 -77.8(2)
C4 Ru1 C11 S1 -47.5(2)
C1 Ru1 C11 S1 -1.3(3)
P1 Ru1 C11 S1 100.45(18)
C2 Ru1 C11 S1 -69.3(4)
S1 C11 C12 C13 110.1(4)
Ru1 C11 C12 C13 -83.2(5)
C11 C12 C13 C14 178.2(4)
C11 C12 C13 C20 -2.9(6)
C12 C13 C14 C15 132.8(4)
C20 C13 C14 C15 -46.1(5)
C12 C13 C14 C19 -44.9(5)
C20 C13 C14 C19 136.1(4)
C19 C14 C15 C16 1.8(5)
C13 C14 C15 C16 -176.0(3)
C14 C15 C16 C17 -1.4(6)
C15 C16 C17 C18 0.0(6)
C16 C17 C18 C19 1.0(6)
C17 C18 C19 C14 -0.6(6)
C15 C14 C19 C18 -0.8(5)
C13 C14 C19 C18 177.0(3)
C12 C13 C20 C25 -39.2(5)
C14 C13 C20 C25 139.7(4)
C12 C13 C20 C21 139.2(4)
C14 C13 C20 C21 -41.9(5)
C25 C20 C21 C22 2.9(6)
C13 C20 C21 C22 -175.6(4)
C20 C21 C22 C23 -1.4(6)
C21 C22 C23 C24 -1.0(6)
C22 C23 C24 C25 1.8(6)
C21 C20 C25 C24 -2.0(6)
C13 C20 C25 C24 176.4(4)
C23 C24 C25 C20 -0.3(6)
C11 S1 C26 C27 60.9(4)
C11 S1 C26 C31 -118.9(3)
C31 C26 C27 C28 0.6(6)
S1 C26 C27 C28 -179.1(3)
C26 C27 C28 C29 -0.7(7)
C27 C28 C29 C30 -0.6(7)
C28 C29 C30 C31 1.8(7)
C29 C30 C31 C26 -1.8(6)
C27 C26 C31 C30 0.6(6)
S1 C26 C31 C30 -179.7(3)
N1 P1 C32 C33 57.8(3)
C35 P1 C32 C33 168.5(3)
Ru1 P1 C32 C33 -52.9(3)
N1 P1 C32 C34 -67.3(4)
C35 P1 C32 C34 43.4(4)
Ru1 P1 C32 C34 -178.0(3)
N1 P1 C35 C36 23.4(5)
C32 P1 C35 C36 -86.0(5)
Ru1 P1 C35 C36 134.5(4)
N1 P1 C35 C37 162.9(3)
C32 P1 C35 C37 53.4(4)
Ru1 P1 C35 C37 -86.0(4)
C42 N2 C38 N1 -178.3(3)
Ru1 N2 C38 N1 3.6(4)
C42 N2 C38 C39 0.8(5)
Ru1 N2 C38 C39 -177.4(3)
P1 N1 C38 N2 -19.1(5)
P1 N1 C38 C39 161.8(3)
N2 C38 C39 C40 1.0(6)
N1 C38 C39 C40 -180.0(4)
C38 C39 C40 C41 -1.5(6)
C39 C40 C41 C42 0.3(6)
C38 N2 C42 C41 -2.1(5)
Ru1 N2 C42 C41 176.0(3)
C40 C41 C42 N2 1.6(6)
